data_2239024
loop_
_publ_author_name
'Meng, Qing-Xuan'

_publ_section_title
;
 Chlorido[5-methoxy-1<i>H</i>-benzimidazole-2(3<i>H</i>)-thione-\k<i>S</i>]bis(triphenylphosphane-\k<i>P</i>)copper(I)
 methanol disolvate
;
_journal_coeditor_code CV5442
_journal_issue 2
_journal_name_full 'Acta Crystallographica Section E'
_journal_page_first m60
_journal_paper_doi 10.1107/S1600536814001251
_journal_volume 70
_journal_year 2014
_chemical_formula_iupac '[Cu Cl (C8 H8 N2 O S) (C18 H15 P)2], 2C H4 O'
_chemical_formula_moiety 'C44 H38 Cl Cu N2 O P2 S, 2 (C H4 O)'
_chemical_formula_sum 'C46 H46 Cl Cu N2 O3 P2 S'
_chemical_formula_weight 867.84
_chemical_name_systematic
'Chlorido[5-methoxy-1<i>H</i>-benzimidazole-2(3<i>H</i>)-thione-\k<i>S</i>]bis(triphenylphosphane-\k<i>P</i>)copper(I) methanol disolvate'
_space_group_IT_number 14
_symmetry_cell_setting monoclinic
_symmetry_space_group_name_Hall '-P 2ybc'
_symmetry_space_group_name_H-M 'P 1 21/c 1'
_atom_sites_solution_hydrogens geom
_atom_sites_solution_primary direct
_atom_sites_solution_secondary difmap
_audit_creation_method SHELXL-97
_cell_angle_alpha 90.00
_cell_angle_beta 92.839(12)
_cell_angle_gamma 90.00
_cell_formula_units_Z 4
_cell_length_a 12.8354(9)
_cell_length_b 18.4979(17)
_cell_length_c 18.7933(18)
_cell_measurement_reflns_used 1965
_cell_measurement_temperature 298(2)
_cell_measurement_theta_max 17.945
_cell_measurement_theta_min 2.615
_cell_volume 4456.6(7)
_computing_cell_refinement 'SAINT-Plus (Bruker, 2007)'
_computing_data_collection 'SMART (Bruker, 2007)'
_computing_data_reduction 'SAINT-Plus (Bruker, 2007)'
_computing_molecular_graphics 'SHELXTL (Sheldrick, 2008)'
_computing_publication_material 'SHELXTL (Sheldrick, 2008)'
_computing_structure_refinement 'SHELXL-97 (Sheldrick, 2008)'
_computing_structure_solution 'SHELXS-97 (Sheldrick, 2008)'
_diffrn_ambient_temperature 298(2)
_diffrn_measured_fraction_theta_full 0.996
_diffrn_measured_fraction_theta_max 0.996
_diffrn_measurement_device_type 'Bruker SMART APEX CCD area-detector'
_diffrn_measurement_method 'phi and omega scans'
_diffrn_radiation_monochromator graphite
_diffrn_radiation_source 'fine-focus sealed tube'
_diffrn_radiation_type MoK\a
_diffrn_radiation_wavelength 0.71073
_diffrn_reflns_av_R_equivalents 0.1425
_diffrn_reflns_av_sigmaI/netI 0.1683
_diffrn_reflns_limit_h_max 15
_diffrn_reflns_limit_h_min -15
_diffrn_reflns_limit_k_max 21
_diffrn_reflns_limit_k_min -15
_diffrn_reflns_limit_l_max 22
_diffrn_reflns_limit_l_min -22
_diffrn_reflns_number 22332
_diffrn_reflns_theta_full 25.02
_diffrn_reflns_theta_max 25.02
_diffrn_reflns_theta_min 2.63
_diffrn_standards_number 0
_exptl_absorpt_coefficient_mu 0.709
_exptl_absorpt_correction_T_max 0.9010
_exptl_absorpt_correction_T_min 0.7944
_exptl_absorpt_correction_type multi-scan
_exptl_absorpt_process_details '(SADABS; Bruker, 2007)'
_exptl_crystal_colour colorless
_exptl_crystal_density_diffrn 1.293
_exptl_crystal_density_method 'not measured'
_exptl_crystal_description block
_exptl_crystal_F_000 1808
_exptl_crystal_size_max 0.34
_exptl_crystal_size_mid 0.27
_exptl_crystal_size_min 0.15
_refine_diff_density_max 1.525
_refine_diff_density_min -0.573
_refine_ls_extinction_method none
_refine_ls_goodness_of_fit_ref 1.071
_refine_ls_hydrogen_treatment constr
_refine_ls_matrix_type full
_refine_ls_number_parameters 510
_refine_ls_number_reflns 7835
_refine_ls_number_restraints 0
_refine_ls_restrained_S_all 1.071
_refine_ls_R_factor_all 0.1800
_refine_ls_R_factor_gt 0.0857
_refine_ls_shift/su_max 0.001
_refine_ls_shift/su_mean 0.000
_refine_ls_structure_factor_coef Fsqd
_refine_ls_weighting_details 'calc w=1/[\s^2^(Fo^2^)+(0.0574P)^2^+0.0000P] where P=(Fo^2^+2Fc^2^)/3'
_refine_ls_weighting_scheme calc
_refine_ls_wR_factor_gt 0.1907
_refine_ls_wR_factor_ref 0.2171
_reflns_number_gt 3113
_reflns_number_total 7835
_reflns_threshold_expression >2sigma(I)
_cod_data_source_file cv5442sup1.cif
_cod_data_source_block I
_cod_original_sg_symbol_H-M 'P 21/c'
_cod_database_code 2239024
_cod_database_fobs_code 2239024

loop_
_symmetry_equiv_pos_as_xyz
'x, y, z'
'-x, y+1/2, -z+1/2'
'-x, -y, -z'
'x, -y-1/2, z-1/2'

loop_
_atom_site_type_symbol
_atom_site_label
_atom_site_fract_x
_atom_site_fract_y
_atom_site_fract_z
_atom_site_U_iso_or_equiv
_atom_site_adp_type
_atom_site_calc_flag
_atom_site_refinement_flags
_atom_site_occupancy
_atom_site_symmetry_multiplicity
Cu Cu1 0.30121(7) 0.43378(5) 0.23518(5) 0.0537(3) Uani d . 1 1
P P1 0.47643(15) 0.42103(10) 0.21637(10) 0.0509(5) Uani d . 1 1
P P2 0.24071(15) 0.44918(10) 0.34688(10) 0.0531(6) Uani d . 1 1
Cl Cl1 0.22504(15) 0.32234(10) 0.18410(10) 0.0599(5) Uani d . 1 1
S S1 0.22509(17) 0.53539(11) 0.17178(11) 0.0692(7) Uani d . 1 1
N N1 0.1747(4) 0.4387(3) 0.0660(3) 0.0563(16) Uani d . 1 1
H H1 0.1900 0.4013 0.0915 0.068 Uiso calc R 1 1
N N2 0.1489(5) 0.5499(3) 0.0335(3) 0.0628(18) Uani d . 1 1
H H2 0.1446 0.5963 0.0348 0.075 Uiso calc R 1 1
O O1 0.0716(5) 0.3451(4) -0.1723(3) 0.0926(19) Uani d . 1 1
O O2 0.1114(6) 0.6996(4) -0.0042(5) 0.130(3) Uani d . 1 1
H H2A 0.0639 0.6951 -0.0347 0.195 Uiso calc R 1 1
O O3 0.9931(7) 0.2825(5) 0.1330(5) 0.158(4) Uani d . 1 1
H H3 1.0532 0.2907 0.1475 0.236 Uiso calc R 1 1
C C1 0.1816(6) 0.5083(4) 0.0894(4) 0.059(2) Uani d . 1 1
C C2 0.1233(6) 0.5082(4) -0.0262(4) 0.058(2) Uani d . 1 1
C C3 0.1393(6) 0.4368(4) -0.0056(4) 0.0524(19) Uani d . 1 1
C C4 0.1246(6) 0.3797(4) -0.0514(4) 0.065(2) Uani d . 1 1
H H4 0.1378 0.3324 -0.0368 0.078 Uiso calc R 1 1
C C5 0.0892(6) 0.3957(5) -0.1203(5) 0.066(2) Uani d . 1 1
C C6 0.0695(6) 0.4672(5) -0.1402(4) 0.070(2) Uani d . 1 1
H H6 0.0441 0.4766 -0.1865 0.084 Uiso calc R 1 1
C C7 0.0856(6) 0.5234(5) -0.0950(4) 0.065(2) Uani d . 1 1
H H7 0.0719 0.5707 -0.1096 0.079 Uiso calc R 1 1
C C8 0.1079(9) 0.2732(6) -0.1583(5) 0.122(4) Uani d . 1 1
H H8A 0.1639 0.2744 -0.1225 0.182 Uiso calc R 1 1
H H8B 0.1324 0.2526 -0.2013 0.182 Uiso calc R 1 1
H H8C 0.0518 0.2444 -0.1418 0.182 Uiso calc R 1 1
C C9 0.5097(7) 0.4059(4) 0.1244(4) 0.059(2) Uani d . 1 1
C C10 0.6037(7) 0.3743(5) 0.1044(5) 0.082(3) Uani d . 1 1
H H10 0.6544 0.3605 0.1388 0.099 Uiso calc R 1 1
C C11 0.6198(9) 0.3640(5) 0.0318(7) 0.094(3) Uani d . 1 1
H H11 0.6812 0.3426 0.0180 0.113 Uiso calc R 1 1
C C12 0.5476(11) 0.3847(6) -0.0176(6) 0.095(3) Uani d . 1 1
H H12 0.5605 0.3775 -0.0653 0.115 Uiso calc R 1 1
C C13 0.4570(9) 0.4156(6) -0.0013(6) 0.096(3) Uani d . 1 1
H H13 0.4079 0.4295 -0.0367 0.116 Uiso calc R 1 1
C C14 0.4393(7) 0.4258(4) 0.0702(5) 0.072(2) Uani d . 1 1
H H14 0.3770 0.4472 0.0822 0.087 Uiso calc R 1 1
C C15 0.5550(6) 0.4989(4) 0.2451(5) 0.059(2) Uani d . 1 1
C C16 0.6271(6) 0.5323(5) 0.2041(5) 0.073(2) Uani d . 1 1
H H16 0.6379 0.5151 0.1586 0.088 Uiso calc R 1 1
C C17 0.6840(7) 0.5918(5) 0.2304(6) 0.085(3) Uani d . 1 1
H H17 0.7320 0.6139 0.2019 0.102 Uiso calc R 1 1
C C18 0.6702(7) 0.6179(5) 0.2974(6) 0.084(3) Uani d . 1 1
H H18 0.7088 0.6572 0.3147 0.101 Uiso calc R 1 1
C C19 0.5988(7) 0.5855(5) 0.3385(5) 0.082(3) Uani d . 1 1
H H19 0.5885 0.6028 0.3841 0.098 Uiso calc R 1 1
C C20 0.5415(6) 0.5266(5) 0.3126(5) 0.073(2) Uani d . 1 1
H H20 0.4929 0.5053 0.3411 0.088 Uiso calc R 1 1
C C21 0.5458(6) 0.3451(4) 0.2602(4) 0.058(2) Uani d . 1 1
C C22 0.6389(7) 0.3535(5) 0.2985(5) 0.088(3) Uani d . 1 1
H H22 0.6673 0.3994 0.3055 0.106 Uiso calc R 1 1
C C23 0.6913(8) 0.2926(6) 0.3271(6) 0.109(4) Uani d . 1 1
H H23 0.7547 0.2983 0.3526 0.131 Uiso calc R 1 1
C C24 0.6496(8) 0.2252(5) 0.3176(5) 0.089(3) Uani d . 1 1
H H24 0.6857 0.1849 0.3354 0.106 Uiso calc R 1 1
C C25 0.5562(8) 0.2171(5) 0.2826(5) 0.084(3) Uani d . 1 1
H H25 0.5263 0.1714 0.2779 0.101 Uiso calc R 1 1
C C26 0.5054(7) 0.2761(5) 0.2539(4) 0.072(2) Uani d . 1 1
H H26 0.4414 0.2694 0.2293 0.086 Uiso calc R 1 1
C C27 0.2655(6) 0.3748(4) 0.4116(4) 0.057(2) Uani d . 1 1
C C28 0.3502(7) 0.3323(4) 0.4029(4) 0.070(2) Uani d . 1 1
H H28 0.3908 0.3396 0.3639 0.084 Uiso calc R 1 1
C C29 0.3773(7) 0.2775(5) 0.4521(5) 0.084(3) Uani d . 1 1
H H29 0.4360 0.2489 0.4466 0.100 Uiso calc R 1 1
C C30 0.3162(8) 0.2672(5) 0.5073(5) 0.079(3) Uani d . 1 1
H H30 0.3334 0.2310 0.5402 0.095 Uiso calc R 1 1
C C31 0.2305(8) 0.3080(5) 0.5166(5) 0.081(3) Uani d . 1 1
H H31 0.1894 0.2996 0.5551 0.098 Uiso calc R 1 1
C C32 0.2046(7) 0.3622(4) 0.4682(5) 0.072(2) Uani d . 1 1
H H32 0.1455 0.3902 0.4742 0.087 Uiso calc R 1 1
C C33 0.2920(6) 0.5294(4) 0.3946(4) 0.061(2) Uani d . 1 1
C C34 0.3381(7) 0.5259(5) 0.4634(5) 0.081(3) Uani d . 1 1
H H34 0.3414 0.4823 0.4881 0.097 Uiso calc R 1 1
C C35 0.3790(8) 0.5885(6) 0.4946(5) 0.103(3) Uani d . 1 1
H H35 0.4107 0.5863 0.5402 0.123 Uiso calc R 1 1
C C36 0.3736(8) 0.6538(6) 0.4593(6) 0.101(3) Uani d . 1 1
H H36 0.3992 0.6955 0.4815 0.121 Uiso calc R 1 1
C C37 0.3302(7) 0.6571(5) 0.3913(6) 0.089(3) Uani d . 1 1
H H37 0.3290 0.7006 0.3665 0.106 Uiso calc R 1 1
C C38 0.2885(7) 0.5960(5) 0.3598(5) 0.080(3) Uani d . 1 1
H H38 0.2571 0.5991 0.3142 0.095 Uiso calc R 1 1
C C39 0.0997(6) 0.4619(4) 0.3492(4) 0.063(2) Uani d . 1 1
C C40 0.0361(7) 0.4197(4) 0.3041(4) 0.074(2) Uani d . 1 1
H H40 0.0664 0.3882 0.2726 0.089 Uiso calc R 1 1
C C41 -0.0717(7) 0.4236(5) 0.3052(5) 0.081(3) Uani d . 1 1
H H41 -0.1129 0.3936 0.2757 0.097 Uiso calc R 1 1
C C42 -0.1163(8) 0.4702(7) 0.3483(6) 0.103(3) Uani d . 1 1
H H42 -0.1886 0.4728 0.3486 0.123 Uiso calc R 1 1
C C43 -0.0571(9) 0.5136(6) 0.3914(6) 0.115(4) Uani d . 1 1
H H43 -0.0890 0.5469 0.4203 0.138 Uiso calc R 1 1
C C44 0.0514(8) 0.5090(5) 0.3931(5) 0.091(3) Uani d . 1 1
H H44 0.0913 0.5381 0.4243 0.109 Uiso calc R 1 1
C C45 0.1070(11) 0.7687(8) 0.0263(7) 0.184(6) Uani d . 1 1
H H45A 0.0960 0.7643 0.0763 0.277 Uiso calc R 1 1
H H45B 0.0505 0.7954 0.0036 0.277 Uiso calc R 1 1
H H45C 0.1714 0.7936 0.0199 0.277 Uiso calc R 1 1
C C46 0.9510(12) 0.2268(10) 0.1738(8) 0.231(10) Uani d . 1 1
H H46A 0.9228 0.2470 0.2158 0.346 Uiso calc R 1 1
H H46B 1.0049 0.1928 0.1874 0.346 Uiso calc R 1 1
H H46C 0.8967 0.2026 0.1461 0.346 Uiso calc R 1 1

loop_
_atom_site_aniso_label
_atom_site_aniso_U_11
_atom_site_aniso_U_22
_atom_site_aniso_U_33
_atom_site_aniso_U_12
_atom_site_aniso_U_13
_atom_site_aniso_U_23
Cu1 0.0613(6) 0.0469(6) 0.0522(6) -0.0002(5) -0.0049(4) -0.0005(5)
P1 0.0540(12) 0.0396(12) 0.0584(13) -0.0011(10) -0.0033(10) 0.0018(10)
P2 0.0631(13) 0.0440(13) 0.0516(13) 0.0016(10) -0.0029(10) -0.0023(10)
Cl1 0.0783(13) 0.0395(11) 0.0605(13) -0.0042(10) -0.0093(10) -0.0004(9)
S1 0.0936(16) 0.0418(12) 0.0695(15) 0.0030(11) -0.0228(12) 0.0021(11)
N1 0.074(4) 0.038(4) 0.056(4) 0.002(3) -0.011(3) 0.005(3)
N2 0.074(4) 0.055(5) 0.057(4) 0.001(4) -0.009(3) 0.012(4)
O1 0.122(5) 0.075(5) 0.078(4) 0.021(4) -0.020(4) -0.010(4)
O2 0.162(8) 0.073(5) 0.150(7) -0.005(5) -0.045(5) 0.023(5)
O3 0.140(7) 0.146(8) 0.178(8) -0.042(6) -0.081(6) 0.048(6)
C1 0.065(5) 0.053(6) 0.059(6) 0.003(4) -0.006(4) 0.005(5)
C2 0.063(5) 0.054(6) 0.055(6) 0.002(4) -0.008(4) 0.010(5)
C3 0.068(5) 0.039(5) 0.049(5) 0.003(4) -0.006(4) 0.006(4)
C4 0.082(6) 0.051(5) 0.062(6) 0.012(5) -0.011(5) 0.004(5)
C5 0.082(6) 0.060(6) 0.055(6) 0.009(5) -0.007(5) -0.002(5)
C6 0.088(6) 0.068(6) 0.053(6) 0.012(5) -0.009(4) 0.005(5)
C7 0.082(6) 0.057(6) 0.057(6) 0.007(5) -0.005(5) 0.014(5)
C8 0.190(11) 0.079(8) 0.094(8) 0.007(8) -0.014(8) -0.016(6)
C9 0.069(6) 0.036(5) 0.073(6) -0.009(4) -0.001(5) 0.001(4)
C10 0.094(7) 0.066(6) 0.088(8) 0.007(5) 0.007(6) 0.000(5)
C11 0.122(10) 0.060(7) 0.103(9) 0.001(6) 0.045(8) -0.009(6)
C12 0.127(10) 0.078(8) 0.084(9) -0.028(8) 0.025(8) -0.018(7)
C13 0.116(9) 0.096(8) 0.077(8) -0.017(7) -0.002(6) -0.010(6)
C14 0.085(6) 0.071(6) 0.062(6) -0.011(5) 0.010(5) -0.013(5)
C15 0.055(5) 0.048(5) 0.072(6) -0.002(4) -0.004(4) 0.003(4)
C16 0.078(6) 0.056(6) 0.086(7) -0.006(5) 0.004(5) -0.002(5)
C17 0.078(7) 0.064(7) 0.113(9) -0.015(5) 0.010(6) -0.002(6)
C18 0.080(7) 0.065(7) 0.107(9) -0.006(5) -0.013(6) -0.010(6)
C19 0.085(7) 0.068(7) 0.093(7) -0.003(5) -0.005(6) -0.024(5)
C20 0.072(6) 0.062(6) 0.085(7) -0.005(5) -0.009(5) -0.007(5)
C21 0.056(5) 0.046(5) 0.073(6) 0.001(4) -0.001(4) -0.006(4)
C22 0.086(7) 0.054(6) 0.121(8) -0.003(5) -0.020(6) 0.009(6)
C23 0.105(8) 0.080(8) 0.139(10) 0.006(7) -0.042(7) 0.023(7)
C24 0.104(8) 0.047(6) 0.113(8) 0.013(6) -0.010(6) 0.015(6)
C25 0.098(8) 0.048(6) 0.106(8) 0.001(6) 0.001(6) 0.005(5)
C26 0.083(6) 0.043(5) 0.086(6) 0.005(5) -0.016(5) 0.000(5)
C27 0.073(6) 0.042(5) 0.056(6) 0.001(4) -0.005(4) -0.003(4)
C28 0.085(6) 0.059(6) 0.067(6) 0.002(5) 0.006(5) 0.014(5)
C29 0.091(7) 0.068(7) 0.091(8) 0.011(5) -0.008(6) 0.025(6)
C30 0.103(8) 0.062(6) 0.069(7) -0.010(6) -0.027(6) 0.012(5)
C31 0.114(8) 0.066(7) 0.064(6) -0.005(6) 0.004(6) 0.008(5)
C32 0.092(7) 0.058(6) 0.067(6) 0.005(5) 0.006(5) -0.003(5)
C33 0.077(6) 0.047(5) 0.060(6) 0.002(4) 0.003(4) -0.005(4)
C34 0.109(7) 0.056(6) 0.076(7) -0.008(5) -0.015(6) -0.010(5)
C35 0.139(9) 0.075(8) 0.089(8) -0.010(7) -0.037(6) -0.011(6)
C36 0.126(9) 0.064(8) 0.109(9) -0.010(6) -0.019(7) -0.025(7)
C37 0.128(8) 0.045(6) 0.092(8) -0.006(6) -0.011(6) -0.004(5)
C38 0.106(7) 0.052(6) 0.079(6) -0.006(5) -0.013(5) -0.009(5)
C39 0.075(6) 0.053(5) 0.061(6) 0.004(5) -0.001(5) -0.005(4)
C40 0.076(7) 0.064(6) 0.080(6) 0.006(5) -0.005(5) -0.009(5)
C41 0.064(6) 0.086(7) 0.092(7) -0.011(6) -0.003(5) -0.008(6)
C42 0.079(7) 0.113(9) 0.116(9) 0.001(7) -0.001(7) -0.015(7)
C43 0.093(9) 0.119(10) 0.133(10) 0.018(8) 0.014(7) -0.045(8)
C44 0.082(8) 0.091(8) 0.099(8) -0.001(6) 0.001(6) -0.025(6)
C45 0.219(16) 0.153(15) 0.176(14) -0.013(12) -0.046(11) -0.046(12)
C46 0.225(17) 0.24(2) 0.215(17) -0.121(16) -0.117(14) 0.093(15)

loop_
_atom_type_symbol
_atom_type_description
_atom_type_scat_dispersion_real
_atom_type_scat_dispersion_imag
_atom_type_scat_source
C C 0.0033 0.0016 'International Tables Vol C Tables 4.2.6.8 and 6.1.1.4'
H H 0.0000 0.0000 'International Tables Vol C Tables 4.2.6.8 and 6.1.1.4'
O O 0.0106 0.0060 'International Tables Vol C Tables 4.2.6.8 and 6.1.1.4'
N N 0.0061 0.0033 'International Tables Vol C Tables 4.2.6.8 and 6.1.1.4'
S S 0.1246 0.1234 'International Tables Vol C Tables 4.2.6.8 and 6.1.1.4'
P P 0.1023 0.0942 'International Tables Vol C Tables 4.2.6.8 and 6.1.1.4'
Cl Cl 0.1484 0.1585 'International Tables Vol C Tables 4.2.6.8 and 6.1.1.4'
Cu Cu 0.3201 1.2651 'International Tables Vol C Tables 4.2.6.8 and 6.1.1.4'

loop_
_geom_angle_atom_site_label_1
_geom_angle_atom_site_label_2
_geom_angle_atom_site_label_3
_geom_angle
P2 Cu1 P1 122.03(8)
P2 Cu1 S1 102.05(8)
P1 Cu1 S1 112.28(8)
P2 Cu1 Cl1 108.42(7)
P1 Cu1 Cl1 103.10(7)
S1 Cu1 Cl1 108.54(7)
C9 P1 C15 104.5(4)
C9 P1 C21 100.1(4)
C15 P1 C21 102.9(3)
C9 P1 Cu1 115.9(3)
C15 P1 Cu1 113.8(3)
C21 P1 Cu1 117.7(3)
C39 P2 C33 102.5(4)
C39 P2 C27 102.6(4)
C33 P2 C27 103.5(4)
C39 P2 Cu1 114.8(3)
C33 P2 Cu1 114.7(3)
C27 P2 Cu1 117.0(3)
C1 S1 Cu1 109.2(3)
C1 N1 C3 110.3(6)
C1 N1 H1 124.8
C3 N1 H1 124.8
C1 N2 C2 111.3(6)
C1 N2 H2 124.3
C2 N2 H2 124.3
C5 O1 C8 117.7(7)
C45 O2 H2A 109.5
C46 O3 H3 109.5
N2 C1 N1 105.9(7)
N2 C1 S1 128.1(6)
N1 C1 S1 126.0(6)
N2 C2 C7 134.3(8)
N2 C2 C3 106.1(7)
C7 C2 C3 119.5(8)
C4 C3 C2 123.0(7)
C4 C3 N1 130.7(7)
C2 C3 N1 106.3(7)
C3 C4 C5 117.0(8)
C3 C4 H4 121.5
C5 C4 H4 121.5
O1 C5 C4 124.1(8)
O1 C5 C6 115.9(7)
C4 C5 C6 120.0(8)
C7 C6 C5 122.8(8)
C7 C6 H6 118.6
C5 C6 H6 118.6
C6 C7 C2 117.7(8)
C6 C7 H7 121.2
C2 C7 H7 121.2
O1 C8 H8A 109.5
O1 C8 H8B 109.5
H8A C8 H8B 109.5
O1 C8 H8C 109.5
H8A C8 H8C 109.5
H8B C8 H8C 109.5
C14 C9 C10 116.9(8)
C14 C9 P1 119.0(7)
C10 C9 P1 124.1(7)
C11 C10 C9 119.0(9)
C11 C10 H10 120.5
C9 C10 H10 120.5
C12 C11 C10 120.4(10)
C12 C11 H11 119.8
C10 C11 H11 119.8
C11 C12 C13 122.8(11)
C11 C12 H12 118.6
C13 C12 H12 118.6
C12 C13 C14 117.6(10)
C12 C13 H13 121.2
C14 C13 H13 121.2
C9 C14 C13 123.2(9)
C9 C14 H14 118.4
C13 C14 H14 118.4
C16 C15 C20 117.6(8)
C16 C15 P1 124.4(7)
C20 C15 P1 118.0(7)
C15 C16 C17 120.6(8)
C15 C16 H16 119.7
C17 C16 H16 119.7
C18 C17 C16 120.9(9)
C18 C17 H17 119.5
C16 C17 H17 119.5
C19 C18 C17 119.1(9)
C19 C18 H18 120.4
C17 C18 H18 120.4
C18 C19 C20 120.3(9)
C18 C19 H19 119.9
C20 C19 H19 119.9
C15 C20 C19 121.5(8)
C15 C20 H20 119.2
C19 C20 H20 119.2
C22 C21 C26 117.5(8)
C22 C21 P1 122.7(7)
C26 C21 P1 119.8(6)
C21 C22 C23 119.9(9)
C21 C22 H22 120.1
C23 C22 H22 120.1
C24 C23 C22 120.4(9)
C24 C23 H23 119.8
C22 C23 H23 119.8
C25 C24 C23 119.9(9)
C25 C24 H24 120.1
C23 C24 H24 120.1
C24 C25 C26 120.0(9)
C24 C25 H25 120.0
C26 C25 H25 120.0
C25 C26 C21 122.3(8)
C25 C26 H26 118.9
C21 C26 H26 118.9
C28 C27 C32 119.0(8)
C28 C27 P2 117.6(7)
C32 C27 P2 123.4(7)
C27 C28 C29 120.9(8)
C27 C28 H28 119.6
C29 C28 H28 119.6
C30 C29 C28 118.3(9)
C30 C29 H29 120.8
C28 C29 H29 120.8
C29 C30 C31 122.0(9)
C29 C30 H30 119.0
C31 C30 H30 119.0
C30 C31 C32 119.4(9)
C30 C31 H31 120.3
C32 C31 H31 120.3
C27 C32 C31 120.4(9)
C27 C32 H32 119.8
C31 C32 H32 119.8
C38 C33 C34 118.4(8)
C38 C33 P2 118.9(6)
C34 C33 P2 122.7(7)
C35 C34 C33 119.2(9)
C35 C34 H34 120.4
C33 C34 H34 120.4
C36 C35 C34 121.1(9)
C36 C35 H35 119.4
C34 C35 H35 119.4
C37 C36 C35 119.8(9)
C37 C36 H36 120.1
C35 C36 H36 120.1
C36 C37 C38 119.8(9)
C36 C37 H37 120.1
C38 C37 H37 120.1
C37 C38 C33 121.6(8)
C37 C38 H38 119.2
C33 C38 H38 119.2
C44 C39 C40 117.1(8)
C44 C39 P2 125.1(7)
C40 C39 P2 117.8(6)
C39 C40 C41 121.4(8)
C39 C40 H40 119.3
C41 C40 H40 119.3
C42 C41 C40 120.1(9)
C42 C41 H41 120.0
C40 C41 H41 120.0
C41 C42 C43 120.3(10)
C41 C42 H42 119.8
C43 C42 H42 119.8
C42 C43 C44 120.7(10)
C42 C43 H43 119.7
C44 C43 H43 119.7
C39 C44 C43 120.4(9)
C39 C44 H44 119.8
C43 C44 H44 119.8
O2 C45 H45A 109.5
O2 C45 H45B 109.5
H45A C45 H45B 109.5
O2 C45 H45C 109.5
H45A C45 H45C 109.5
H45B C45 H45C 109.5
O3 C46 H46A 109.5
O3 C46 H46B 109.5
H46A C46 H46B 109.5
O3 C46 H46C 109.5
H46A C46 H46C 109.5
H46B C46 H46C 109.5

loop_
_geom_bond_atom_site_label_1
_geom_bond_atom_site_label_2
_geom_bond_distance
Cu1 P2 2.292(2)
Cu1 P1 2.306(2)
Cu1 S1 2.407(2)
Cu1 Cl1 2.456(2)
P1 C9 1.822(8)
P1 C15 1.825(8)
P1 C21 1.835(8)
P2 C39 1.828(8)
P2 C33 1.838(8)
P2 C27 1.853(8)
S1 C1 1.695(8)
N1 C1 1.362(8)
N1 C3 1.398(8)
N1 H1 0.8600
N2 C1 1.352(8)
N2 C2 1.387(9)
N2 H2 0.8600
O1 C5 1.363(9)
O1 C8 1.429(10)
O2 C45 1.403(13)
O2 H2A 0.8200
O3 C46 1.410(14)
O3 H3 0.8200
C2 C7 1.387(10)
C2 C3 1.388(9)
C3 C4 1.370(10)
C4 C5 1.382(10)
C4 H4 0.9300
C5 C6 1.395(10)
C6 C7 1.352(10)
C6 H6 0.9300
C7 H7 0.9300
C8 H8A 0.9600
C8 H8B 0.9600
C8 H8C 0.9600
C9 C14 1.378(10)
C9 C10 1.409(11)
C10 C11 1.403(12)
C10 H10 0.9300
C11 C12 1.336(13)
C11 H11 0.9300
C12 C13 1.344(13)
C12 H12 0.9300
C13 C14 1.387(11)
C13 H13 0.9300
C14 H14 0.9300
C15 C16 1.378(10)
C15 C20 1.387(10)
C16 C17 1.397(11)
C16 H16 0.9300
C17 C18 1.370(12)
C17 H17 0.9300
C18 C19 1.366(12)
C18 H18 0.9300
C19 C20 1.389(11)
C19 H19 0.9300
C20 H20 0.9300
C21 C22 1.373(10)
C21 C26 1.382(10)
C22 C23 1.405(12)
C22 H22 0.9300
C23 C24 1.365(12)
C23 H23 0.9300
C24 C25 1.348(11)
C24 H24 0.9300
C25 C26 1.368(11)
C25 H25 0.9300
C26 H26 0.9300
C27 C28 1.359(10)
C27 C32 1.371(10)
C28 C29 1.404(10)
C28 H28 0.9300
C29 C30 1.345(11)
C29 H29 0.9300
C30 C31 1.351(11)
C30 H30 0.9300
C31 C32 1.383(11)
C31 H31 0.9300
C32 H32 0.9300
C33 C38 1.394(11)
C33 C34 1.398(10)
C34 C35 1.388(12)
C34 H34 0.9300
C35 C36 1.380(13)
C35 H35 0.9300
C36 C37 1.370(12)
C36 H36 0.9300
C37 C38 1.371(11)
C37 H37 0.9300
C38 H38 0.9300
C39 C44 1.370(11)
C39 C40 1.387(10)
C40 C41 1.387(10)
C40 H40 0.9300
C41 C42 1.332(12)
C41 H41 0.9300
C42 C43 1.348(13)
C42 H42 0.9300
C43 C44 1.395(11)
C43 H43 0.9300
C44 H44 0.9300
C45 H45A 0.9600
C45 H45B 0.9600
C45 H45C 0.9600
C46 H46A 0.9600
C46 H46B 0.9600
C46 H46C 0.9600

loop_
_geom_hbond_atom_site_label_D
_geom_hbond_atom_site_label_H
_geom_hbond_atom_site_label_A
_geom_hbond_site_symmetry_A
_geom_hbond_distance_DH
_geom_hbond_distance_HA
_geom_hbond_distance_DA
_geom_hbond_angle_DHA
N1 H1 Cl1 . 0.86 2.30 3.136(6) 165
N2 H2 O2 . 0.86 2.08 2.893(9) 157
O2 H2A O3 3_665 0.82 2.00 2.728(10) 148
O3 H3 Cl1 1_655 0.82 2.35 3.170(8) 176

loop_
_geom_torsion_atom_site_label_1
_geom_torsion_atom_site_label_2
_geom_torsion_atom_site_label_3
_geom_torsion_atom_site_label_4
_geom_torsion
P2 Cu1 P1 C9 177.7(3)
S1 Cu1 P1 C9 -60.8(3)
Cl1 Cu1 P1 C9 55.9(3)
P2 Cu1 P1 C15 -61.1(3)
S1 Cu1 P1 C15 60.4(3)
Cl1 Cu1 P1 C15 177.0(3)
P2 Cu1 P1 C21 59.3(3)
S1 Cu1 P1 C21 -179.2(3)
Cl1 Cu1 P1 C21 -62.6(3)
P1 Cu1 P2 C39 177.6(3)
S1 Cu1 P2 C39 51.4(3)
Cl1 Cu1 P2 C39 -63.0(3)
P1 Cu1 P2 C33 59.4(3)
S1 Cu1 P2 C33 -66.9(3)
Cl1 Cu1 P2 C33 178.7(3)
P1 Cu1 P2 C27 -62.1(3)
S1 Cu1 P2 C27 171.7(3)
Cl1 Cu1 P2 C27 57.2(3)
P2 Cu1 S1 C1 -138.7(3)
P1 Cu1 S1 C1 89.0(3)
Cl1 Cu1 S1 C1 -24.3(3)
C2 N2 C1 N1 -1.4(8)
C2 N2 C1 S1 177.4(6)
C3 N1 C1 N2 1.1(8)
C3 N1 C1 S1 -177.7(6)
Cu1 S1 C1 N2 -168.8(6)
Cu1 S1 C1 N1 9.8(7)
C1 N2 C2 C7 179.0(8)
C1 N2 C2 C3 1.1(8)
N2 C2 C3 C4 -178.2(7)
C7 C2 C3 C4 3.5(12)
N2 C2 C3 N1 -0.4(8)
C7 C2 C3 N1 -178.7(7)
C1 N1 C3 C4 177.2(8)
C1 N1 C3 C2 -0.4(8)
C2 C3 C4 C5 -2.0(12)
N1 C3 C4 C5 -179.2(7)
C8 O1 C5 C4 -10.8(12)
C8 O1 C5 C6 169.2(8)
C3 C4 C5 O1 179.4(7)
C3 C4 C5 C6 -0.5(12)
O1 C5 C6 C7 -178.4(8)
C4 C5 C6 C7 1.5(13)
C5 C6 C7 C2 -0.1(13)
N2 C2 C7 C6 180.0(8)
C3 C2 C7 C6 -2.3(11)
C15 P1 C9 C14 -104.9(6)
C21 P1 C9 C14 148.8(6)
Cu1 P1 C9 C14 21.1(7)
C15 P1 C9 C10 75.4(7)
C21 P1 C9 C10 -30.9(7)
Cu1 P1 C9 C10 -158.6(6)
C14 C9 C10 C11 -1.0(11)
P1 C9 C10 C11 178.7(6)
C9 C10 C11 C12 0.9(14)
C10 C11 C12 C13 -0.4(16)
C11 C12 C13 C14 0.0(16)
C10 C9 C14 C13 0.6(12)
P1 C9 C14 C13 -179.1(7)
C12 C13 C14 C9 -0.1(14)
C9 P1 C15 C16 -4.0(8)
C21 P1 C15 C16 100.2(7)
Cu1 P1 C15 C16 -131.3(6)
C9 P1 C15 C20 176.0(6)
C21 P1 C15 C20 -79.8(6)
Cu1 P1 C15 C20 48.6(7)
C20 C15 C16 C17 0.1(12)
P1 C15 C16 C17 -180.0(6)
C15 C16 C17 C18 0.5(13)
C16 C17 C18 C19 -0.6(14)
C17 C18 C19 C20 0.2(14)
C16 C15 C20 C19 -0.5(12)
P1 C15 C20 C19 179.5(6)
C18 C19 C20 C15 0.4(13)
C9 P1 C21 C22 102.6(8)
C15 P1 C21 C22 -4.9(8)
Cu1 P1 C21 C22 -130.8(7)
C9 P1 C21 C26 -76.0(7)
C15 P1 C21 C26 176.5(7)
Cu1 P1 C21 C26 50.5(7)
C26 C21 C22 C23 2.5(13)
P1 C21 C22 C23 -176.2(7)
C21 C22 C23 C24 -0.7(15)
C22 C23 C24 C25 -2.1(16)
C23 C24 C25 C26 2.8(15)
C24 C25 C26 C21 -0.9(14)
C22 C21 C26 C25 -1.8(13)
P1 C21 C26 C25 176.9(7)
C39 P2 C27 C28 153.8(6)
C33 P2 C27 C28 -99.9(7)
Cu1 P2 C27 C28 27.3(7)
C39 P2 C27 C32 -28.0(7)
C33 P2 C27 C32 78.3(7)
Cu1 P2 C27 C32 -154.5(6)
C32 C27 C28 C29 -1.8(12)
P2 C27 C28 C29 176.5(6)
C27 C28 C29 C30 1.2(13)
C28 C29 C30 C31 -0.1(13)
C29 C30 C31 C32 -0.3(14)
C28 C27 C32 C31 1.4(12)
P2 C27 C32 C31 -176.8(6)
C30 C31 C32 C27 -0.4(13)
C39 P2 C33 C38 -75.4(7)
C27 P2 C33 C38 178.2(7)
Cu1 P2 C33 C38 49.6(7)
C39 P2 C33 C34 107.1(7)
C27 P2 C33 C34 0.7(8)
Cu1 P2 C33 C34 -127.9(6)
C38 C33 C34 C35 -0.3(13)
P2 C33 C34 C35 177.2(7)
C33 C34 C35 C36 0.9(15)
C34 C35 C36 C37 -2.2(16)
C35 C36 C37 C38 2.7(15)
C36 C37 C38 C33 -2.1(14)
C34 C33 C38 C37 0.9(13)
P2 C33 C38 C37 -176.7(7)
C33 P2 C39 C44 -15.7(9)
C27 P2 C39 C44 91.4(8)
Cu1 P2 C39 C44 -140.6(7)
C33 P2 C39 C40 165.6(6)
C27 P2 C39 C40 -87.3(7)
Cu1 P2 C39 C40 40.7(7)
C44 C39 C40 C41 -2.0(13)
P2 C39 C40 C41 176.8(7)
C39 C40 C41 C42 2.3(14)
C40 C41 C42 C43 -0.4(17)
C41 C42 C43 C44 -1.8(18)
C40 C39 C44 C43 -0.3(14)
P2 C39 C44 C43 -178.9(8)
C42 C43 C44 C39 2.2(17)
